data_1563230
loop_
_publ_author_name
'Deka, Himangshu'
'Sarma, Rupam'
'Kumari, Satchi'
'Khare, Alika'
'Baruah, Jubaraj B.'

_publ_section_title
;
 Different geometrical arrangements in carboxylate coordination polymers
 of flexible dicarboxylic acid
;
_journal_issue 7
_journal_name_full 'Journal of Solid State Chemistry'
_journal_page_first 1726
_journal_page_last 1734
_journal_paper_doi 10.1016/j.jssc.2011.05.004
_journal_volume 184
_journal_year 2011
_chemical_formula_sum 'C14 H26 Cd O14'
_chemical_formula_weight 530.75
_space_group_IT_number 2
_space_group_name_Hall '-P 1'
_space_group_name_H-M_alt 'P -1'
_symmetry_cell_setting triclinic
_symmetry_space_group_name_H-M 'P -1'
_atom_sites_solution_hydrogens geom
_atom_sites_solution_primary direct
_atom_sites_solution_secondary difmap
_audit_creation_method SHELXL-97
_cell_angle_alpha 93.300(3)
_cell_angle_beta 100.110(3)
_cell_angle_gamma 113.129(2)
_cell_formula_units_Z 1
_cell_length_a 6.3129(4)
_cell_length_b 6.5100(4)
_cell_length_c 13.4751(7)
_cell_measurement_reflns_used 5220
_cell_measurement_temperature 296(2)
_cell_measurement_theta_max 25.00
_cell_measurement_theta_min 2.42
_cell_volume 496.45(5)
_computing_cell_refinement 'Bruker SMART'
_computing_data_collection 'Bruker SMART'
_computing_data_reduction 'Bruker SAINT'
_computing_molecular_graphics 'Bruker SHELXTL'
_computing_publication_material 'Bruker SHELXTL'
_computing_structure_refinement 'SHELXL-97 (Sheldrick, 1997)'
_computing_structure_solution 'SHELXS-97 (Sheldrick, 1990)'
_diffrn_ambient_temperature 296(2)
_diffrn_measured_fraction_theta_full 0.936
_diffrn_measured_fraction_theta_max 0.936
_diffrn_measurement_device_type 'CCD area detector'
_diffrn_measurement_method 'phi and omega scans'
_diffrn_radiation_monochromator graphite
_diffrn_radiation_source 'fine-focus sealed tube'
_diffrn_radiation_type MoK\a
_diffrn_radiation_wavelength 0.71073
_diffrn_reflns_av_R_equivalents 0.0397
_diffrn_reflns_av_sigmaI/netI 0.0269
_diffrn_reflns_limit_h_max 7
_diffrn_reflns_limit_h_min -7
_diffrn_reflns_limit_k_max 7
_diffrn_reflns_limit_k_min -7
_diffrn_reflns_limit_l_max 15
_diffrn_reflns_limit_l_min -15
_diffrn_reflns_number 5524
_diffrn_reflns_theta_full 25.00
_diffrn_reflns_theta_max 25.00
_diffrn_reflns_theta_min 3.10
_exptl_absorpt_coefficient_mu 1.171
_exptl_absorpt_correction_type none
_exptl_crystal_colour colorless
_exptl_crystal_density_diffrn 1.775
_exptl_crystal_density_method 'not measured'
_exptl_crystal_description block
_exptl_crystal_F_000 270
_exptl_crystal_size_max 0.25
_exptl_crystal_size_mid 0.21
_exptl_crystal_size_min 0.18
_refine_diff_density_max 2.788
_refine_diff_density_min -1.011
_refine_diff_density_rms 0.184
_refine_ls_extinction_method none
_refine_ls_goodness_of_fit_ref 1.193
_refine_ls_hydrogen_treatment mixed
_refine_ls_matrix_type full
_refine_ls_number_parameters 141
_refine_ls_number_reflns 1645
_refine_ls_number_restraints 6
_refine_ls_restrained_S_all 2.175
_refine_ls_R_factor_all 0.0508
_refine_ls_R_factor_gt 0.0505
_refine_ls_shift/su_max 0.000
_refine_ls_shift/su_mean 0.000
_refine_ls_structure_factor_coef Fsqd
_refine_ls_weighting_details 'calc w=1/[\s^2^(Fo^2^)+(0.0618P)^2^+4.9273P] where P=(Fo^2^+2Fc^2^)/3'
_refine_ls_weighting_scheme calc
_refine_ls_wR_factor_gt 0.1634
_refine_ls_wR_factor_ref 0.1637
_reflns_number_gt 1634
_reflns_number_total 1645
_reflns_threshold_expression >2sigma(I)
_cod_data_source_file JSSC-2011-184-1726.cif
_cod_data_source_block cd15dia
_cod_depositor_comments
;
The following automatic conversions were performed:

data item '_symmetry_cell_setting' value 'Triclinic' was changed to
'triclinic' in accordance with the built-in table derived from the
CIF Core dictionary named 'cif_core.dic' version 2.4.5 last updated
on 2014-11-21.

Automatic conversion script
Id: cif_fix_values 8369 2020-08-20 11:38:08Z andrius 
;
_cod_original_sg_symbol_H-M P-1
_cod_database_code 1563230

loop_
_symmetry_equiv_pos_as_xyz
'x, y, z'
'-x, -y, -z'

loop_
_atom_site_label
_atom_site_type_symbol
_atom_site_fract_x
_atom_site_fract_y
_atom_site_fract_z
_atom_site_U_iso_or_equiv
_atom_site_adp_type
_atom_site_occupancy
_atom_site_symmetry_multiplicity
_atom_site_calc_flag
_atom_site_refinement_flags
_atom_site_disorder_assembly
_atom_site_disorder_group
Cd1 Cd 0.0000 0.5000 0.0000 0.0306(6) Uani 1 2 d S . .
O1 O 0.5596(19) 1.0933(18) 0.7271(8) 0.037(2) Uani 1 1 d . . .
O2 O 0.732(2) 0.887(2) 0.7988(8) 0.048(3) Uani 1 1 d . . .
O3 O 0.8156(17) 0.7597(18) 0.6256(7) 0.032(2) Uani 1 1 d . . .
O4 O 0.224(2) 0.4994(19) 0.1519(8) 0.048(3) Uani 1 1 d D . .
H4A H 0.1806 0.3704 0.1660 0.072 Uiso 1 1 calc RD . .
H4B H 0.2983 0.5966 0.2100 0.072 Uiso 1 1 d RD . .
O5 O -0.280(2) 0.543(3) 0.0792(10) 0.062(4) Uani 1 1 d . . .
H5A H -0.2414 0.6774 0.0972 0.093 Uiso 1 1 calc R . .
H5B H -0.3518 0.4370 0.1039 0.093 Uiso 1 1 d R . .
O6 O 0.208(3) 0.867(2) 0.0222(9) 0.060(4) Uani 1 1 d D . .
H6A H 0.3487 0.8947 0.0371 0.090 Uiso 1 1 calc RD . .
H6B H 0.2049 0.8616 -0.0221 0.090 Uiso 1 1 d RD . .
O7 O 0.770(2) 0.958(2) 0.1566(9) 0.049(3) Uani 1 1 d D . .
C1 C 0.653(2) 0.959(2) 0.7231(10) 0.029(3) Uani 1 1 d . . .
C2 C 0.676(2) 0.888(2) 0.6187(10) 0.028(3) Uani 1 1 d . . .
H2A H 0.5210 0.7985 0.5766 0.033 Uiso 1 1 calc R . .
H2B H 0.7500 1.0210 0.5870 0.033 Uiso 1 1 calc R . .
C3 C 0.843(2) 0.676(2) 0.5347(10) 0.025(3) Uani 1 1 d . . .
C6 C 0.982(2) 0.547(2) 0.5453(9) 0.022(3) Uani 1 1 d . . .
C7 C 1.084(2) 0.512(2) 0.6413(10) 0.027(3) Uani 1 1 d . . .
H7 H 1.0614 0.5737 0.7004 0.032 Uiso 1 1 calc R . .
C5 C 0.784(2) 0.611(2) 0.3526(10) 0.030(3) Uani 1 1 d . . .
H5 H 0.7181 0.6332 0.2889 0.036 Uiso 1 1 calc R . .
C4 C 0.747(2) 0.708(2) 0.4412(10) 0.029(3) Uani 1 1 d . . .
H4 H 0.6566 0.7922 0.4356 0.035 Uiso 1 1 calc R . .
H7A H 0.72(4) 0.98(4) 0.206(11) 0.08(7) Uiso 1 1 d D . .
H7B H 0.900(11) 1.010(19) 0.195(7) 0.00(3) Uiso 1 1 d D . .

loop_
_atom_site_aniso_label
_atom_site_aniso_U_11
_atom_site_aniso_U_22
_atom_site_aniso_U_33
_atom_site_aniso_U_23
_atom_site_aniso_U_13
_atom_site_aniso_U_12
Cd1 0.0373(9) 0.0303(10) 0.0271(8) 0.0023(6) 0.0060(6) 0.0176(6)
O1 0.048(6) 0.037(6) 0.039(5) 0.002(4) 0.011(5) 0.031(5)
O2 0.075(8) 0.061(8) 0.028(5) -0.001(5) 0.000(5) 0.053(7)
O3 0.038(5) 0.042(6) 0.027(5) 0.000(4) 0.008(4) 0.028(5)
O4 0.069(8) 0.031(6) 0.036(6) 0.001(5) -0.008(5) 0.020(5)
O5 0.062(8) 0.074(10) 0.058(8) -0.005(7) 0.021(6) 0.034(7)
O6 0.102(11) 0.030(7) 0.044(7) 0.006(5) 0.024(7) 0.019(6)
O7 0.041(6) 0.070(9) 0.043(7) 0.018(6) 0.016(6) 0.026(6)
C1 0.028(6) 0.027(8) 0.033(7) -0.002(6) 0.004(5) 0.014(6)
C2 0.032(7) 0.026(8) 0.032(7) 0.002(5) 0.008(5) 0.020(6)
C3 0.027(6) 0.020(7) 0.030(7) 0.001(5) 0.010(5) 0.012(5)
C6 0.024(6) 0.017(7) 0.029(6) 0.005(5) 0.010(5) 0.009(5)
C7 0.033(7) 0.027(8) 0.027(6) 0.004(5) 0.012(5) 0.016(6)
C5 0.035(7) 0.033(8) 0.027(7) 0.009(6) 0.007(5) 0.019(6)
C4 0.031(7) 0.033(8) 0.033(7) 0.005(6) 0.010(5) 0.021(6)

loop_
_atom_type_symbol
_atom_type_description
_atom_type_scat_dispersion_real
_atom_type_scat_dispersion_imag
_atom_type_scat_source
C C 0.0033 0.0016 'International Tables Vol C Tables 4.2.6.8 and 6.1.1.4'
Cd Cd -0.8075 1.2024 'International Tables Vol C Tables 4.2.6.8 and 6.1.1.4'
O O 0.0106 0.0060 'International Tables Vol C Tables 4.2.6.8 and 6.1.1.4'
H H 0.0000 0.0000 'International Tables Vol C Tables 4.2.6.8 and 6.1.1.4'

loop_
_geom_angle_atom_site_label_1
_geom_angle_atom_site_label_2
_geom_angle_atom_site_label_3
_geom_angle
_geom_angle_site_symmetry_1
_geom_angle_site_symmetry_3
O6 Cd1 O6 180.0 . 2_565
O6 Cd1 O4 93.5(5) . 2_565
O6 Cd1 O4 86.5(5) 2_565 2_565
O6 Cd1 O4 86.5(5) . .
O6 Cd1 O4 93.5(5) 2_565 .
O4 Cd1 O4 180.0(7) 2_565 .
O6 Cd1 O5 91.3(5) . .
O6 Cd1 O5 88.7(5) 2_565 .
O4 Cd1 O5 88.6(5) 2_565 .
O4 Cd1 O5 91.4(5) . .
O6 Cd1 O5 88.7(5) . 2_565
O6 Cd1 O5 91.3(5) 2_565 2_565
O4 Cd1 O5 91.4(5) 2_565 2_565
O4 Cd1 O5 88.6(5) . 2_565
O5 Cd1 O5 180.0 . 2_565
O6 Cd1 H6B 15.2 . .
O6 Cd1 H6B 164.8 2_565 .
O4 Cd1 H6B 81.5 2_565 .
O4 Cd1 H6B 98.5 . .
O5 Cd1 H6B 100.2 . .
O5 Cd1 H6B 79.8 2_565 .
C3 O3 C2 116.2(10) . .
Cd1 O4 H4A 109.5 . .
Cd1 O4 H4B 136.0 . .
H4A O4 H4B 108.5 . .
Cd1 O5 H5A 109.5 . .
Cd1 O5 H5B 114.7 . .
H5A O5 H5B 129.4 . .
Cd1 O6 H6A 109.5 . .
Cd1 O6 H6B 88.5 . .
H6A O6 H6B 93.3 . .
H7A O7 H7B 86.0 . .
O1 C1 O2 124.6(13) . .
O1 C1 C2 115.4(12) . .
O2 C1 C2 120.0(12) . .
O3 C2 C1 110.2(10) . .
O3 C2 H2A 109.6 . .
C1 C2 H2A 109.6 . .
O3 C2 H2B 109.6 . .
C1 C2 H2B 109.6 . .
H2A C2 H2B 108.1 . .
C4 C3 O3 124.5(11) . .
C4 C3 C6 121.3(12) . .
O3 C3 C6 114.3(11) . .
C7 C6 C6 119.9(14) . 2_766
C7 C6 C3 122.3(11) . .
C6 C6 C3 117.8(14) 2_766 .
C5 C7 C6 120.1(12) 2_766 .
C5 C7 H7 120.0 2_766 .
C6 C7 H7 120.0 . .
C7 C5 C4 121.4(12) 2_766 .
C7 C5 H5 119.3 2_766 .
C4 C5 H5 119.3 . .
C3 C4 C5 119.6(12) . .
C3 C4 H4 120.2 . .
C5 C4 H4 120.2 . .

loop_
_geom_bond_atom_site_label_1
_geom_bond_atom_site_label_2
_geom_bond_distance
_geom_bond_site_symmetry_2
Cd1 O6 2.201(12) .
Cd1 O6 2.201(12) 2_565
Cd1 O4 2.275(10) 2_565
Cd1 O4 2.275(10) .
Cd1 O5 2.312(12) .
Cd1 O5 2.312(12) 2_565
Cd1 H6B 2.2645 .
O1 C1 1.233(16) .
O2 C1 1.252(17) .
O3 C3 1.377(15) .
O3 C2 1.430(15) .
O4 H4A 0.8200 .
O4 H4B 0.9025 .
O5 H5A 0.8200 .
O5 H5B 0.7920 .
O6 H6A 0.8200 .
O6 H6B 0.5933 .
O7 H7A 0.82(12) .
O7 H7B 0.82(8) .
C1 C2 1.505(18) .
C2 H2A 0.9700 .
C2 H2B 0.9700 .
C3 C4 1.364(19) .
C3 C6 1.431(18) .
C6 C7 1.413(18) .
C6 C6 1.43(2) 2_766
C7 C5 1.360(19) 2_766
C7 H7 0.9300 .
C5 C7 1.360(19) 2_766
C5 C4 1.418(19) .
C5 H5 0.9300 .
C4 H4 0.9300 .
